data_7033450
loop_
_publ_author_name
'Yang, En-Cui'
'Liu, Zhong-Yi'
'Chen, Si-Hang'
'Su, Yan-Hong'
'Zhang, Yan-Yan'
'Zhao, Xiao-Jun'

_publ_section_title
;
 Four linear Cu(II)3 subunit-based coordination polymers with various
 inter-subunit connections, spin ground-states and intra-/inter-subunit
 magnetic couplings.
;
_journal_issue 7
_journal_name_full 'Dalton transactions (Cambridge, England : 2003)'
_journal_page_first 3190
_journal_page_last 3199
_journal_paper_doi 10.1039/c4dt03741c
_journal_volume 44
_journal_year 2015
_chemical_formula_sum 'C10 H14 Cu2 N4 O8'
_chemical_formula_weight 445.33
_chemical_name_systematic
; 
 ? 
;
_space_group_IT_number 2
_symmetry_cell_setting triclinic
_symmetry_space_group_name_Hall '-P 1'
_symmetry_space_group_name_H-M 'P -1'
_atom_sites_solution_hydrogens geom
_atom_sites_solution_primary direct
_atom_sites_solution_secondary difmap
_audit_creation_method SHELXL-97
_audit_update_record
;
2014-11-26 deposited with the CCDC.
2014-12-19 downloaded from the CCDC.
;
_cell_angle_alpha 108.425(4)
_cell_angle_beta 92.075(4)
_cell_angle_gamma 102.894(4)
_cell_formula_units_Z 2
_cell_length_a 7.033(2)
_cell_length_b 10.495(4)
_cell_length_c 10.724(3)
_cell_measurement_reflns_used 1969
_cell_measurement_temperature 296(2)
_cell_measurement_theta_max 28.32
_cell_measurement_theta_min 2.99
_cell_volume 727.1(4)
_computing_cell_refinement 'Bruker SMART'
_computing_data_collection 'Bruker SMART'
_computing_data_reduction 'Bruker SAINT'
_computing_molecular_graphics 'Bruker SHELXTL'
_computing_publication_material 'Bruker SHELXTL'
_computing_structure_refinement 'SHELXL-97 (Sheldrick, 1997)'
_computing_structure_solution 'SHELXS-97 (Sheldrick, 1990)'
_diffrn_ambient_temperature 296(2)
_diffrn_measured_fraction_theta_full 0.988
_diffrn_measured_fraction_theta_max 0.988
_diffrn_measurement_device_type 'CCD area detector'
_diffrn_measurement_method 'phi and omega scans'
_diffrn_radiation_monochromator graphite
_diffrn_radiation_source 'fine-focus sealed tube'
_diffrn_radiation_type MoK\a
_diffrn_radiation_wavelength 0.71073
_diffrn_reflns_av_R_equivalents 0.0148
_diffrn_reflns_av_sigmaI/netI 0.0374
_diffrn_reflns_limit_h_max 7
_diffrn_reflns_limit_h_min -8
_diffrn_reflns_limit_k_max 12
_diffrn_reflns_limit_k_min -12
_diffrn_reflns_limit_l_max 8
_diffrn_reflns_limit_l_min -12
_diffrn_reflns_number 3775
_diffrn_reflns_theta_full 25.01
_diffrn_reflns_theta_max 25.01
_diffrn_reflns_theta_min 2.02
_exptl_absorpt_coefficient_mu 2.977
_exptl_absorpt_correction_T_max 0.6637
_exptl_absorpt_correction_T_min 0.6164
_exptl_absorpt_correction_type multi-scan
_exptl_absorpt_process_details sadabs
_exptl_crystal_colour blue
_exptl_crystal_density_diffrn 2.034
_exptl_crystal_density_meas ?
_exptl_crystal_density_method 'not measured'
_exptl_crystal_description block
_exptl_crystal_F_000 448
_exptl_crystal_size_max 0.18
_exptl_crystal_size_mid 0.17
_exptl_crystal_size_min 0.15
_refine_diff_density_max 0.770
_refine_diff_density_min -0.944
_refine_diff_density_rms 0.116
_refine_ls_extinction_method none
_refine_ls_goodness_of_fit_ref 1.067
_refine_ls_hydrogen_treatment constr
_refine_ls_matrix_type full
_refine_ls_number_parameters 220
_refine_ls_number_reflns 2543
_refine_ls_number_restraints 1
_refine_ls_restrained_S_all 1.067
_refine_ls_R_factor_all 0.0566
_refine_ls_R_factor_gt 0.0419
_refine_ls_shift/su_max 0.000
_refine_ls_shift/su_mean 0.000
_refine_ls_structure_factor_coef Fsqd
_refine_ls_weighting_details 'calc w=1/[\s^2^(Fo^2^)+(0.0462P)^2^+2.5172P] where P=(Fo^2^+2Fc^2^)/3'
_refine_ls_weighting_scheme calc
_refine_ls_wR_factor_gt 0.1017
_refine_ls_wR_factor_ref 0.1094
_reflns_number_gt 2060
_reflns_number_total 2543
_reflns_threshold_expression >2sigma(I)
_cod_data_source_file c4dt03741c1.cif
_cod_data_source_block 141016a
_cod_depositor_comments
;
The following automatic conversions were performed:

'_symmetry_cell_setting' value 'Triclinic' changed to 'triclinic'
according to
/usr/data/users/saulius/crontab/automatic-downloads/rss-feeds/RSC/lib/dictionaries/cif_core.dic
dictionary named 'cif_core.dic' version 2.4.2 from 2011-04-26.

Automatic conversion script
Id: cif_fix_values 2935 2014-11-11 08:27:57Z andrius 

The following automatic conversions were performed:

'_exptl_crystal_density_meas' value 'none' was changed to '?' - the
value is perceived as not measured.

Automatic conversion script
Id: cif_fix_values 3008 2015-01-20 13:52:24Z robertas 

 Adding full bibliography for 7033447--7033450.cif.
;
_cod_original_cell_volume 727.2(4)
_cod_original_sg_symbol_H-M P-1
_cod_database_code 7033450

loop_
_symmetry_equiv_pos_as_xyz
'x, y, z'
'-x, -y, -z'

loop_
_atom_site_label
_atom_site_type_symbol
_atom_site_fract_x
_atom_site_fract_y
_atom_site_fract_z
_atom_site_U_iso_or_equiv
_atom_site_adp_type
_atom_site_occupancy
_atom_site_symmetry_multiplicity
_atom_site_calc_flag
_atom_site_refinement_flags
Cu1 Cu 0.07615(10) 0.31887(6) 0.68850(6) 0.0240(2) Uani 1 1 d U
Cu2 Cu 0.0000 0.5000 1.0000 0.0241(2) Uani 1 2 d S
Cu3 Cu 0.0000 0.0000 0.5000 0.0276(3) Uani 1 2 d S
O1 O 0.1726(6) 0.1109(3) 0.4110(3) 0.0319(9) Uani 1 1 d .
O2 O 0.1914(6) 0.3326(3) 0.5272(3) 0.0311(9) Uani 1 1 d .
O3 O 0.0494(6) -0.0357(4) 0.1394(3) 0.0308(9) Uani 1 1 d .
O4 O 0.3645(6) -0.0381(4) 0.1514(4) 0.0355(10) Uani 1 1 d .
O5 O 0.1081(5) 0.1354(3) 0.6658(3) 0.0264(8) Uani 1 1 d .
H5A H 0.0458 0.1064 0.7220 0.040 Uiso 1 1 d R
O6 O -0.0068(7) 0.3367(4) 0.8596(4) 0.0425(12) Uani 1 1 d .
H6A H -0.0973 0.2671 0.8580 0.064 Uiso 1 1 d R
O7 O -0.2261(7) 0.2462(6) 0.5566(5) 0.0750(18) Uani 1 1 d U
H7A H -0.2632 0.1980 0.4756 0.112 Uiso 1 1 d R
H7B H -0.3271 0.2411 0.5977 0.112 Uiso 1 1 d R
O8 O 0.5110(7) 0.1968(6) 0.7179(6) 0.0734(17) Uani 1 1 d .
H8A H 0.3964 0.2095 0.7268 0.110 Uiso 1 1 d R
H8B H 0.5297 0.1473 0.7642 0.110 Uiso 1 1 d R
N1 N 0.1118(6) 0.5252(4) 0.7451(4) 0.0226(9) Uani 1 1 d .
N2 N 0.0859(6) 0.5978(4) 0.8729(4) 0.0231(10) Uani 1 1 d .
N3 N 0.1819(6) 0.7437(4) 0.7702(4) 0.0218(9) Uani 1 1 d .
N4 N 0.2378(7) 0.8670(4) 0.7389(4) 0.0302(11) Uani 1 1 d .
H4A H 0.3617 0.9070 0.7780 0.036 Uiso 1 1 d R
H4B H 0.1521 0.9167 0.7741 0.036 Uiso 1 1 d R
C1 C 0.2916(7) 0.1777(5) 0.1891(5) 0.0205(11) Uani 1 1 d .
C2 C 0.2857(7) 0.2782(5) 0.3105(5) 0.0202(11) Uani 1 1 d .
C3 C 0.3439(8) 0.4179(5) 0.3217(5) 0.0273(12) Uani 1 1 d .
H3 H 0.3410 0.4852 0.4021 0.033 Uiso 1 1 calc R
C4 C 0.4054(8) 0.4583(6) 0.2164(6) 0.0318(13) Uani 1 1 d .
H4 H 0.4432 0.5519 0.2259 0.038 Uiso 1 1 calc R
C5 C 0.4109(8) 0.3595(6) 0.0969(6) 0.0326(13) Uani 1 1 d .
H5 H 0.4515 0.3863 0.0254 0.039 Uiso 1 1 calc R
C6 C 0.3558(8) 0.2198(6) 0.0836(5) 0.0288(12) Uani 1 1 d .
H6 H 0.3617 0.1536 0.0032 0.035 Uiso 1 1 calc R
C7 C 0.2126(7) 0.2381(5) 0.4263(5) 0.0205(11) Uani 1 1 d .
C8 C 0.2292(8) 0.0230(5) 0.1615(5) 0.0244(12) Uani 1 1 d .
C9 C 0.1679(7) 0.6157(5) 0.6860(5) 0.0230(11) Uani 1 1 d .
H9 H 0.1943 0.5947 0.5984 0.028 Uiso 1 1 calc R
C10 C 0.1284(8) 0.7280(5) 0.8849(5) 0.0266(12) Uani 1 1 d .
H10 H 0.1229 0.7999 0.9612 0.032 Uiso 1 1 calc R

loop_
_atom_site_aniso_label
_atom_site_aniso_U_11
_atom_site_aniso_U_22
_atom_site_aniso_U_33
_atom_site_aniso_U_23
_atom_site_aniso_U_13
_atom_site_aniso_U_12
Cu1 0.0394(4) 0.0135(3) 0.0158(3) 0.0018(2) 0.0109(3) 0.0037(3)
Cu2 0.0365(6) 0.0165(4) 0.0148(5) 0.0009(3) 0.0103(4) 0.0030(4)
Cu3 0.0389(6) 0.0186(5) 0.0225(5) 0.0063(4) 0.0063(4) 0.0017(4)
O1 0.052(3) 0.0164(18) 0.023(2) 0.0041(15) 0.0160(18) 0.0021(17)
O2 0.055(3) 0.0185(18) 0.020(2) 0.0063(15) 0.0182(18) 0.0082(17)
O3 0.036(2) 0.0268(19) 0.021(2) 0.0035(15) 0.0058(16) -0.0028(17)
O4 0.044(3) 0.027(2) 0.039(2) 0.0096(17) 0.0096(19) 0.0155(19)
O5 0.041(2) 0.0168(17) 0.0189(18) 0.0048(14) 0.0101(16) 0.0030(16)
O6 0.084(3) 0.0175(19) 0.020(2) 0.0012(15) 0.026(2) 0.004(2)
O7 0.044(3) 0.125(5) 0.047(3) 0.037(3) -0.001(2) -0.008(3)
O8 0.049(3) 0.085(4) 0.119(5) 0.078(4) 0.020(3) 0.018(3)
N1 0.031(2) 0.018(2) 0.016(2) 0.0021(17) 0.0076(18) 0.0047(18)
N2 0.034(3) 0.016(2) 0.013(2) -0.0019(16) 0.0068(18) 0.0039(18)
N3 0.025(2) 0.016(2) 0.023(2) 0.0042(17) 0.0047(18) 0.0042(17)
N4 0.035(3) 0.018(2) 0.038(3) 0.013(2) 0.003(2) 0.0023(19)
C1 0.022(3) 0.019(2) 0.022(3) 0.009(2) 0.006(2) 0.005(2)
C2 0.021(3) 0.020(2) 0.021(3) 0.007(2) 0.007(2) 0.006(2)
C3 0.032(3) 0.019(3) 0.028(3) 0.004(2) 0.007(2) 0.003(2)
C4 0.032(3) 0.022(3) 0.044(4) 0.017(2) 0.007(3) 0.004(2)
C5 0.038(3) 0.035(3) 0.031(3) 0.020(3) 0.013(3) 0.008(3)
C6 0.034(3) 0.030(3) 0.021(3) 0.006(2) 0.011(2) 0.006(2)
C7 0.026(3) 0.017(3) 0.017(3) 0.005(2) 0.003(2) 0.003(2)
C8 0.037(3) 0.020(3) 0.014(3) 0.004(2) 0.008(2) 0.004(2)
C9 0.028(3) 0.021(2) 0.020(3) 0.006(2) 0.009(2) 0.006(2)
C10 0.037(3) 0.021(3) 0.016(3) 0.000(2) 0.007(2) 0.003(2)

loop_
_atom_type_symbol
_atom_type_description
_atom_type_scat_dispersion_real
_atom_type_scat_dispersion_imag
_atom_type_scat_source
C C 0.0033 0.0016 'International Tables Vol C Tables 4.2.6.8 and 6.1.1.4'
H H 0.0000 0.0000 'International Tables Vol C Tables 4.2.6.8 and 6.1.1.4'
N N 0.0061 0.0033 'International Tables Vol C Tables 4.2.6.8 and 6.1.1.4'
O O 0.0106 0.0060 'International Tables Vol C Tables 4.2.6.8 and 6.1.1.4'
Cu Cu 0.3201 1.2651 'International Tables Vol C Tables 4.2.6.8 and 6.1.1.4'

loop_
_geom_angle_atom_site_label_1
_geom_angle_atom_site_label_2
_geom_angle_atom_site_label_3
_geom_angle
_geom_angle_site_symmetry_1
_geom_angle_site_symmetry_3
O6 Cu1 O5 91.35(15) . .
O6 Cu1 O2 170.11(16) . .
O5 Cu1 O2 95.35(14) . .
O6 Cu1 N1 84.80(15) . .
O5 Cu1 N1 164.26(17) . .
O2 Cu1 N1 86.80(15) . .
O6 Cu1 O7 101.24(19) . .
O5 Cu1 O7 95.93(19) . .
O2 Cu1 O7 85.31(17) . .
N1 Cu1 O7 99.8(2) . .
O6 Cu2 O6 180.000(2) 2_567 .
O6 Cu2 N2 85.59(16) 2_567 2_567
O6 Cu2 N2 94.41(16) . 2_567
O6 Cu2 N2 94.41(16) 2_567 .
O6 Cu2 N2 85.59(16) . .
N2 Cu2 N2 180.000(1) 2_567 .
O5 Cu3 O5 180.0 . 2_556
O5 Cu3 O1 89.69(14) . .
O5 Cu3 O1 90.31(14) 2_556 .
O5 Cu3 O1 90.31(14) . 2_556
O5 Cu3 O1 89.69(14) 2_556 2_556
O1 Cu3 O1 180.0 . 2_556
C7 O1 Cu3 131.7(3) . .
C7 O2 Cu1 129.5(3) . .
Cu3 O5 Cu1 115.30(19) . .
Cu3 O5 H5A 104.7 . .
Cu1 O5 H5A 107.8 . .
Cu2 O6 Cu1 128.2(2) . .
Cu2 O6 H6A 114.6 . .
Cu1 O6 H6A 111.7 . .
Cu1 O7 H7A 133.4 . .
Cu1 O7 H7B 115.6 . .
H7A O7 H7B 107.4 . .
H8A O8 H8B 107.4 . .
C9 N1 N2 107.1(4) . .
C9 N1 Cu1 132.8(3) . .
N2 N1 Cu1 120.0(3) . .
C10 N2 N1 107.2(4) . .
C10 N2 Cu2 131.8(3) . .
N1 N2 Cu2 120.9(3) . .
C9 N3 C10 106.1(4) . .
C9 N3 N4 125.1(4) . .
C10 N3 N4 128.8(4) . .
N3 N4 H4A 105.3 . .
N3 N4 H4B 105.0 . .
H4A N4 H4B 112.9 . .
C6 C1 C2 119.2(4) . .
C6 C1 C8 116.1(4) . .
C2 C1 C8 124.7(4) . .
C3 C2 C1 118.8(4) . .
C3 C2 C7 119.9(4) . .
C1 C2 C7 121.3(4) . .
C4 C3 C2 121.4(5) . .
C4 C3 H3 119.3 . .
C2 C3 H3 119.3 . .
C5 C4 C3 119.8(5) . .
C5 C4 H4 120.1 . .
C3 C4 H4 120.1 . .
C4 C5 C6 119.8(5) . .
C4 C5 H5 120.1 . .
C6 C5 H5 120.1 . .
C5 C6 C1 120.8(5) . .
C5 C6 H6 119.6 . .
C1 C6 H6 119.6 . .
O2 C7 O1 125.8(4) . .
O2 C7 C2 117.9(4) . .
O1 C7 C2 116.2(4) . .
O4 C8 O3 125.0(5) . .
O4 C8 C1 116.0(5) . .
O3 C8 C1 118.6(5) . .
N1 C9 N3 109.8(4) . .
N1 C9 H9 125.1 . .
N3 C9 H9 125.1 . .
N2 C10 N3 109.7(4) . .
N2 C10 H10 125.1 . .
N3 C10 H10 125.1 . .

loop_
_geom_bond_atom_site_label_1
_geom_bond_atom_site_label_2
_geom_bond_distance
_geom_bond_site_symmetry_2
Cu1 O6 1.911(4) .
Cu1 O5 1.928(3) .
Cu1 O2 1.969(3) .
Cu1 N1 2.009(4) .
Cu1 O7 2.341(5) .
Cu2 O6 1.880(3) 2_567
Cu2 O6 1.880(3) .
Cu2 N2 1.986(4) 2_567
Cu2 N2 1.986(4) .
Cu3 O5 1.892(3) .
Cu3 O5 1.892(3) 2_556
Cu3 O1 1.973(3) .
Cu3 O1 1.973(3) 2_556
O1 C7 1.257(6) .
O2 C7 1.255(6) .
O3 C8 1.254(6) .
O4 C8 1.250(6) .
O5 H5A 0.8499 .
O6 H6A 0.8499 .
O7 H7A 0.8513 .
O7 H7B 0.8498 .
O8 H8A 0.8500 .
O8 H8B 0.8500 .
N1 C9 1.300(6) .
N1 N2 1.383(5) .
N2 C10 1.295(6) .
N3 C9 1.341(6) .
N3 C10 1.347(6) .
N3 N4 1.414(6) .
N4 H4A 0.9000 .
N4 H4B 0.9000 .
C1 C6 1.395(7) .
C1 C2 1.401(7) .
C1 C8 1.512(7) .
C2 C3 1.396(7) .
C2 C7 1.504(6) .
C3 C4 1.378(7) .
C3 H3 0.9300 .
C4 C5 1.378(8) .
C4 H4 0.9300 .
C5 C6 1.389(7) .
C5 H5 0.9300 .
C6 H6 0.9300 .
C9 H9 0.9300 .
C10 H10 0.9300 .

loop_
_geom_torsion_atom_site_label_1
_geom_torsion_atom_site_label_2
_geom_torsion_atom_site_label_3
_geom_torsion_atom_site_label_4
_geom_torsion
_geom_torsion_site_symmetry_1
O5 Cu3 O1 C7 -46.1(5) .
O5 Cu3 O1 C7 133.9(5) 2_556
O1 Cu3 O1 C7 78(4) 2_556
O6 Cu1 O2 C7 153.3(10) .
O5 Cu1 O2 C7 20.7(5) .
N1 Cu1 O2 C7 -174.9(5) .
O7 Cu1 O2 C7 -74.8(5) .
O5 Cu3 O5 Cu1 84(6) 2_556
O1 Cu3 O5 Cu1 59.7(2) .
O1 Cu3 O5 Cu1 -120.3(2) 2_556
O6 Cu1 O5 Cu3 133.7(2) .
O2 Cu1 O5 Cu3 -53.5(2) .
N1 Cu1 O5 Cu3 -150.8(5) .
O7 Cu1 O5 Cu3 32.3(2) .
O6 Cu2 O6 Cu1 65(54) 2_567
N2 Cu2 O6 Cu1 -174.0(3) 2_567
N2 Cu2 O6 Cu1 6.0(3) .
O5 Cu1 O6 Cu2 157.6(3) .
O2 Cu1 O6 Cu2 24.8(13) .
N1 Cu1 O6 Cu2 -7.1(3) .
O7 Cu1 O6 Cu2 -106.1(3) .
O6 Cu1 N1 C9 -178.8(5) .
O5 Cu1 N1 C9 104.8(7) .
O2 Cu1 N1 C9 6.4(5) .
O7 Cu1 N1 C9 -78.3(5) .
O6 Cu1 N1 N2 5.4(4) .
O5 Cu1 N1 N2 -70.9(7) .
O2 Cu1 N1 N2 -169.4(4) .
O7 Cu1 N1 N2 106.0(4) .
C9 N1 N2 C10 -0.4(6) .
Cu1 N1 N2 C10 176.4(4) .
C9 N1 N2 Cu2 -179.9(3) .
Cu1 N1 N2 Cu2 -3.2(5) .
O6 Cu2 N2 C10 -0.6(5) 2_567
O6 Cu2 N2 C10 179.4(5) .
N2 Cu2 N2 C10 30(78) 2_567
O6 Cu2 N2 N1 178.8(4) 2_567
O6 Cu2 N2 N1 -1.2(4) .
N2 Cu2 N2 N1 -150(78) 2_567
C6 C1 C2 C3 0.2(8) .
C8 C1 C2 C3 -178.7(5) .
C6 C1 C2 C7 178.4(5) .
C8 C1 C2 C7 -0.5(8) .
C1 C2 C3 C4 0.4(8) .
C7 C2 C3 C4 -177.8(5) .
C2 C3 C4 C5 -0.2(9) .
C3 C4 C5 C6 -0.5(9) .
C4 C5 C6 C1 1.0(9) .
C2 C1 C6 C5 -0.9(8) .
C8 C1 C6 C5 178.1(5) .
Cu1 O2 C7 O1 -4.5(8) .
Cu1 O2 C7 C2 173.3(3) .
Cu3 O1 C7 O2 20.5(9) .
Cu3 O1 C7 C2 -157.3(4) .
C3 C2 C7 O2 5.6(8) .
C1 C2 C7 O2 -172.5(5) .
C3 C2 C7 O1 -176.4(5) .
C1 C2 C7 O1 5.4(7) .
C6 C1 C8 O4 73.4(6) .
C2 C1 C8 O4 -107.7(6) .
C6 C1 C8 O3 -100.6(6) .
C2 C1 C8 O3 78.3(7) .
N2 N1 C9 N3 0.8(6) .
Cu1 N1 C9 N3 -175.4(4) .
C10 N3 C9 N1 -0.9(6) .
N4 N3 C9 N1 -179.6(4) .
N1 N2 C10 N3 -0.2(6) .
Cu2 N2 C10 N3 179.3(4) .
C9 N3 C10 N2 0.7(6) .
N4 N3 C10 N2 179.2(5) .
